data_2234404
loop_
_publ_author_name
'Fun, Hoong-Kun'
'Chantrapromma, Suchada'
'Sripet, Weerawat'
'Ruanwas, Pumsak'
'Boonnak, Nawong'

_publ_section_title
;
 4-Bromo-<i>N</i>-phenylbenzamide
;
_journal_coeditor_code SJ5220
_journal_issue 4
_journal_name_full 'Acta Crystallographica Section E'
_journal_page_first o1269
_journal_page_last o1270
_journal_paper_doi 10.1107/S1600536812013487
_journal_volume 68
_journal_year 2012
_chemical_formula_iupac 'C13 H10 Br N O'
_chemical_formula_moiety 'C13 H10 Br N O'
_chemical_formula_sum 'C13 H10 Br N O'
_chemical_formula_weight 276.12
_chemical_melting_point_gt 474
_chemical_melting_point_lt 475
_chemical_name_systematic
;
4-Bromo-<i>N</i>-phenylbenzamide
;
_space_group_IT_number 2
_symmetry_cell_setting triclinic
_symmetry_space_group_name_Hall '-P 1'
_symmetry_space_group_name_H-M 'P -1'
_atom_sites_solution_hydrogens geom
_atom_sites_solution_primary direct
_atom_sites_solution_secondary difmap
_audit_creation_method SHELXL-97
_cell_angle_alpha 105.757(3)
_cell_angle_beta 100.585(3)
_cell_angle_gamma 90.086(2)
_cell_formula_units_Z 2
_cell_length_a 5.3552(2)
_cell_length_b 7.6334(2)
_cell_length_c 13.9956(5)
_cell_measurement_reflns_used 3844
_cell_measurement_temperature 100
_cell_measurement_theta_max 32.50
_cell_measurement_theta_min 2.78
_cell_volume 540.45(3)
_computing_cell_refinement 'SAINT (Bruker, 2005)'
_computing_data_collection 'APEX2 (Bruker, 2005)'
_computing_data_reduction 'SAINT (Bruker, 2005)'
_computing_molecular_graphics 'SHELXTL (Sheldrick, 2008)'
_computing_publication_material
;
SHELXTL (Sheldrick, 2008) and PLATON (Spek, 2009)
;
_computing_structure_refinement 'SHELXTL (Sheldrick, 2008)'
_computing_structure_solution 'SHELXTL (Sheldrick, 2008)'
_diffrn_ambient_temperature 100
_diffrn_measured_fraction_theta_full 0.984
_diffrn_measured_fraction_theta_max 0.984
_diffrn_measurement_device_type 'Bruker APEXII CCD area-detector'
_diffrn_measurement_method '\f and \w scans'
_diffrn_radiation_monochromator graphite
_diffrn_radiation_source 'sealed tube'
_diffrn_radiation_type MoK\a
_diffrn_radiation_wavelength 0.71073
_diffrn_reflns_av_R_equivalents 0.0322
_diffrn_reflns_av_sigmaI/netI 0.0418
_diffrn_reflns_limit_h_max 8
_diffrn_reflns_limit_h_min -7
_diffrn_reflns_limit_k_max 11
_diffrn_reflns_limit_k_min -11
_diffrn_reflns_limit_l_max 21
_diffrn_reflns_limit_l_min -21
_diffrn_reflns_number 11303
_diffrn_reflns_theta_full 32.50
_diffrn_reflns_theta_max 32.50
_diffrn_reflns_theta_min 2.78
_diffrn_standards_number 0
_exptl_absorpt_coefficient_mu 3.778
_exptl_absorpt_correction_T_max 0.7913
_exptl_absorpt_correction_T_min 0.4061
_exptl_absorpt_correction_type multi-scan
_exptl_absorpt_process_details '(SADABS; Bruker, 2005)'
_exptl_crystal_colour Colorless
_exptl_crystal_density_diffrn 1.697
_exptl_crystal_density_method 'not measured'
_exptl_crystal_description Needle
_exptl_crystal_F_000 276
_exptl_crystal_size_max 0.29
_exptl_crystal_size_mid 0.09
_exptl_crystal_size_min 0.07
_refine_diff_density_max 0.663
_refine_diff_density_min -0.675
_refine_ls_extinction_method none
_refine_ls_goodness_of_fit_ref 1.077
_refine_ls_hydrogen_treatment mixed
_refine_ls_matrix_type full
_refine_ls_number_parameters 149
_refine_ls_number_reflns 3844
_refine_ls_number_restraints 0
_refine_ls_restrained_S_all 1.077
_refine_ls_R_factor_all 0.0469
_refine_ls_R_factor_gt 0.0323
_refine_ls_shift/su_max 0.001
_refine_ls_shift/su_mean 0.001
_refine_ls_structure_factor_coef Fsqd
_refine_ls_weighting_details 'calc w=1/[\s^2^(Fo^2^)+(0.0335P)^2^+0.2642P] where P=(Fo^2^+2Fc^2^)/3'
_refine_ls_weighting_scheme calc
_refine_ls_wR_factor_gt 0.0713
_refine_ls_wR_factor_ref 0.0759
_reflns_number_gt 3193
_reflns_number_total 3844
_reflns_threshold_expression I>2\s(I)
_cod_data_source_file sj5220.cif
_cod_data_source_block I
_cod_database_code 2234404
_cod_database_fobs_code 2234404

loop_
_symmetry_equiv_pos_as_xyz
'x, y, z'
'-x, -y, -z'

loop_
_atom_site_type_symbol
_atom_site_label
_atom_site_fract_x
_atom_site_fract_y
_atom_site_fract_z
_atom_site_U_iso_or_equiv
_atom_site_adp_type
_atom_site_calc_flag
_atom_site_refinement_flags
_atom_site_occupancy
_atom_site_symmetry_multiplicity
Br Br1 0.91443(4) 0.72493(3) 0.467544(14) 0.01790(7) Uani d . 1 1
O O1 1.1259(3) 0.2407(2) 0.00304(11) 0.0175(3) Uani d . 1 1
N N1 0.6913(3) 0.2128(2) -0.03111(12) 0.0119(3) Uani d . 1 1
H H1N1 0.564(5) 0.226(4) -0.003(2) 0.020(6) Uiso d . 1 1
C C1 0.9088(4) 0.3807(2) 0.13585(13) 0.0112(3) Uani d . 1 1
C C2 1.1145(4) 0.3763(2) 0.21293(14) 0.0126(3) Uani d . 1 1
H H2A 1.2533 0.3037 0.1972 0.015 Uiso calc R 1 1
C C3 1.1178(4) 0.4768(2) 0.31221(14) 0.0134(3) Uani d . 1 1
H H3A 1.2565 0.4728 0.3646 0.016 Uiso calc R 1 1
C C4 0.9141(4) 0.5833(2) 0.33308(13) 0.0126(3) Uani d . 1 1
C C5 0.7083(4) 0.5916(2) 0.25806(14) 0.0130(3) Uani d . 1 1
H H5A 0.5720 0.6666 0.2739 0.016 Uiso calc R 1 1
C C6 0.7057(4) 0.4879(2) 0.15909(13) 0.0119(3) Uani d . 1 1
H H6A 0.5649 0.4902 0.1072 0.014 Uiso calc R 1 1
C C7 0.9210(4) 0.2720(2) 0.03006(14) 0.0128(3) Uani d . 1 1
C C8 0.6473(4) 0.1133(2) -0.13458(13) 0.0112(3) Uani d . 1 1
C C9 0.4262(4) 0.0002(2) -0.17278(14) 0.0124(3) Uani d . 1 1
H H9A 0.3161 -0.0131 -0.1289 0.015 Uiso calc R 1 1
C C10 0.3667(4) -0.0932(2) -0.27495(14) 0.0138(3) Uani d . 1 1
H H10A 0.2160 -0.1701 -0.3005 0.017 Uiso calc R 1 1
C C11 0.5252(4) -0.0749(2) -0.33980(13) 0.0138(3) Uani d . 1 1
H H11A 0.4832 -0.1381 -0.4097 0.017 Uiso calc R 1 1
C C12 0.7467(4) 0.0368(3) -0.30173(14) 0.0141(3) Uani d . 1 1
H H12A 0.8567 0.0487 -0.3459 0.017 Uiso calc R 1 1
C C13 0.8091(4) 0.1317(2) -0.19935(14) 0.0125(3) Uani d . 1 1
H H13A 0.9603 0.2080 -0.1740 0.015 Uiso calc R 1 1

loop_
_atom_site_aniso_label
_atom_site_aniso_U_11
_atom_site_aniso_U_22
_atom_site_aniso_U_33
_atom_site_aniso_U_12
_atom_site_aniso_U_13
_atom_site_aniso_U_23
Br1 0.02581(12) 0.01545(9) 0.01116(9) 0.00385(7) 0.00550(7) 0.00021(6)
O1 0.0126(7) 0.0236(7) 0.0141(6) 0.0029(6) 0.0038(5) 0.0005(5)
N1 0.0110(7) 0.0129(7) 0.0117(7) 0.0007(6) 0.0045(6) 0.0016(5)
C1 0.0114(8) 0.0100(7) 0.0121(7) -0.0008(6) 0.0039(6) 0.0020(6)
C2 0.0107(8) 0.0118(7) 0.0148(8) 0.0018(6) 0.0033(6) 0.0021(6)
C3 0.0147(9) 0.0133(8) 0.0119(8) 0.0007(7) 0.0021(6) 0.0033(6)
C4 0.0171(9) 0.0097(7) 0.0110(7) -0.0002(7) 0.0057(6) 0.0010(6)
C5 0.0142(9) 0.0108(7) 0.0148(8) 0.0022(7) 0.0063(7) 0.0027(6)
C6 0.0125(8) 0.0111(7) 0.0116(7) 0.0014(6) 0.0026(6) 0.0021(6)
C7 0.0136(9) 0.0127(8) 0.0121(8) 0.0021(7) 0.0029(6) 0.0034(6)
C8 0.0135(8) 0.0090(7) 0.0115(7) 0.0028(6) 0.0031(6) 0.0031(6)
C9 0.0115(8) 0.0109(7) 0.0154(8) 0.0017(6) 0.0042(6) 0.0037(6)
C10 0.0116(9) 0.0129(8) 0.0159(8) 0.0007(7) 0.0019(7) 0.0030(6)
C11 0.0148(9) 0.0131(8) 0.0109(7) 0.0027(7) 0.0015(6) -0.0004(6)
C12 0.0154(9) 0.0148(8) 0.0137(8) 0.0037(7) 0.0060(7) 0.0045(6)
C13 0.0124(9) 0.0116(7) 0.0140(8) 0.0015(7) 0.0040(6) 0.0033(6)

loop_
_atom_type_symbol
_atom_type_description
_atom_type_scat_dispersion_real
_atom_type_scat_dispersion_imag
_atom_type_scat_source
C C 0.0033 0.0016 'International Tables Vol C Tables 4.2.6.8 and 6.1.1.4'
H H 0.0000 0.0000 'International Tables Vol C Tables 4.2.6.8 and 6.1.1.4'
N N 0.0061 0.0033 'International Tables Vol C Tables 4.2.6.8 and 6.1.1.4'
O O 0.0106 0.0060 'International Tables Vol C Tables 4.2.6.8 and 6.1.1.4'
Br Br -0.2901 2.4595 'International Tables Vol C Tables 4.2.6.8 and 6.1.1.4'

loop_
_geom_angle_atom_site_label_1
_geom_angle_atom_site_label_2
_geom_angle_atom_site_label_3
_geom_angle
C7 N1 C8 126.73(17)
C7 N1 H1N1 116.5(18)
C8 N1 H1N1 116.4(18)
C6 C1 C2 119.54(16)
C6 C1 C7 122.67(16)
C2 C1 C7 117.76(16)
C3 C2 C1 120.71(17)
C3 C2 H2A 119.6
C1 C2 H2A 119.6
C4 C3 C2 118.53(17)
C4 C3 H3A 120.7
C2 C3 H3A 120.7
C3 C4 C5 122.06(17)
C3 C4 Br1 119.66(14)
C5 C4 Br1 118.28(14)
C4 C5 C6 118.79(17)
C4 C5 H5A 120.6
C6 C5 H5A 120.6
C5 C6 C1 120.35(17)
C5 C6 H6A 119.8
C1 C6 H6A 119.8
O1 C7 N1 123.92(17)
O1 C7 C1 121.13(17)
N1 C7 C1 114.94(16)
C9 C8 C13 119.69(16)
C9 C8 N1 117.73(17)
C13 C8 N1 122.50(17)
C10 C9 C8 120.15(18)
C10 C9 H9A 119.9
C8 C9 H9A 119.9
C11 C10 C9 120.53(18)
C11 C10 H10A 119.7
C9 C10 H10A 119.7
C10 C11 C12 119.40(17)
C10 C11 H11A 120.3
C12 C11 H11A 120.3
C11 C12 C13 120.79(18)
C11 C12 H12A 119.6
C13 C12 H12A 119.6
C8 C13 C12 119.43(17)
C8 C13 H13A 120.3
C12 C13 H13A 120.3

loop_
_geom_bond_atom_site_label_1
_geom_bond_atom_site_label_2
_geom_bond_distance
Br1 C4 1.8985(18)
O1 C7 1.228(2)
N1 C7 1.361(2)
N1 C8 1.417(2)
N1 H1N1 0.84(3)
C1 C6 1.395(3)
C1 C2 1.401(2)
C1 C7 1.501(2)
C2 C3 1.390(3)
C2 H2A 0.9500
C3 C4 1.388(3)
C3 H3A 0.9500
C4 C5 1.390(3)
C5 C6 1.394(2)
C5 H5A 0.9500
C6 H6A 0.9500
C8 C9 1.395(3)
C8 C13 1.396(3)
C9 C10 1.390(3)
C9 H9A 0.9500
C10 C11 1.384(3)
C10 H10A 0.9500
C11 C12 1.391(3)
C11 H11A 0.9500
C12 C13 1.396(3)
C12 H12A 0.9500
C13 H13A 0.9500

loop_
_geom_hbond_atom_site_label_D
_geom_hbond_atom_site_label_H
_geom_hbond_atom_site_label_A
_geom_hbond_site_symmetry_A
_geom_hbond_distance_DH
_geom_hbond_distance_HA
_geom_hbond_distance_DA
_geom_hbond_angle_DHA
_geom_hbond_publ_flag
N1 H1N1 O1 1_455 0.84(3) 2.37(3) 3.150(2) 156(2) y
C13 H13A O1 1_555 0.95 2.42 2.923(2) 113 ?
C2 H2A Cg2 2_755 0.95 2.77 3.4855(19) 132 y
C5 H5A Cg2 2_665 0.95 2.70 3.4258(19) 134 y
C10 H10A Cg1 2_655 0.95 2.90 3.5444(19) 126 y
C13 H13A Cg1 2_765 0.95 2.84 3.4950(19) 127 y

loop_
_geom_torsion_atom_site_label_1
_geom_torsion_atom_site_label_2
_geom_torsion_atom_site_label_3
_geom_torsion_atom_site_label_4
_geom_torsion
C6 C1 C2 C3 0.2(3)
C7 C1 C2 C3 178.64(17)
C1 C2 C3 C4 -0.7(3)
C2 C3 C4 C5 0.1(3)
C2 C3 C4 Br1 -179.15(14)
C3 C4 C5 C6 0.8(3)
Br1 C4 C5 C6 -179.88(14)
C4 C5 C6 C1 -1.3(3)
C2 C1 C6 C5 0.7(3)
C7 C1 C6 C5 -177.57(17)
C8 N1 C7 O1 -2.4(3)
C8 N1 C7 C1 177.82(16)
C6 C1 C7 O1 150.22(19)
C2 C1 C7 O1 -28.1(3)
C6 C1 C7 N1 -29.9(3)
C2 C1 C7 N1 151.72(17)
C7 N1 C8 C9 153.01(18)
C7 N1 C8 C13 -30.2(3)
C13 C8 C9 C10 -0.3(3)
N1 C8 C9 C10 176.59(16)
C8 C9 C10 C11 -0.1(3)
C9 C10 C11 C12 0.5(3)
C10 C11 C12 C13 -0.6(3)
C9 C8 C13 C12 0.2(3)
N1 C8 C13 C12 -176.50(16)
C11 C12 C13 C8 0.2(3)

loop_
_cod_related_entry_id
_cod_related_entry_database
_cod_related_entry_code
1 ChemSpider 602021
